data_7051627
loop_
_publ_author_name
'Zhu, Yanyu'
'Sun, Zhengang'
'Zhao, Yan'
'Zhang, Jing'
'Lu, Xin'
'Zhang, Na'
'Liu, Lei'
'Tong, Fei'

_publ_section_title
;
 Synthesis, crystal structures and luminescence properties of
 lanthanide oxalatophosphonates with a three-dimensional framework
 structure
;
_journal_issue 1
_journal_name_full 'New Journal of Chemistry'
_journal_page_first 119
_journal_paper_doi 10.1039/b814400a
_journal_volume 33
_journal_year 2009
_chemical_formula_sum 'C3 H9 Eu O11 P'
_chemical_formula_weight 404.03
_chemical_name_systematic
;
?
;
_space_group_IT_number 14
_symmetry_cell_setting monoclinic
_symmetry_space_group_name_Hall '-P 2ybc'
_symmetry_space_group_name_H-M 'P 1 21/c 1'
_atom_sites_solution_hydrogens geom
_atom_sites_solution_primary direct
_atom_sites_solution_secondary difmap
_audit_creation_method SHELXL-97
_cell_angle_alpha 90.00
_cell_angle_beta 100.541(2)
_cell_angle_gamma 90.00
_cell_formula_units_Z 4
_cell_length_a 7.2293(9)
_cell_length_b 13.0429(16)
_cell_length_c 10.1980(13)
_cell_measurement_reflns_used 4252
_cell_measurement_temperature 295(2)
_cell_measurement_theta_max 28.81
_cell_measurement_theta_min 2.56
_cell_volume 945.4(2)
_computing_cell_refinement 'Bruker SMART'
_computing_data_collection 'Bruker SMART'
_computing_data_reduction 'Bruker SHELXTL'
_computing_molecular_graphics 'Bruker SHELXTL'
_computing_publication_material 'Bruker SHELXTL'
_computing_structure_refinement 'SHELXL-97 (Sheldrick, 1997)'
_computing_structure_solution 'SHELXS-97 (Sheldrick, 1990)'
_diffrn_ambient_temperature 295(2)
_diffrn_measured_fraction_theta_full 0.991
_diffrn_measured_fraction_theta_max 0.991
_diffrn_measurement_device_type 'Smart Apex II CCD'
_diffrn_measurement_method 'omega scans'
_diffrn_radiation_monochromator graphite
_diffrn_radiation_source 'fine-focus sealed tube'
_diffrn_radiation_type MoK\a
_diffrn_radiation_wavelength 0.71073
_diffrn_reflns_av_R_equivalents 0.0197
_diffrn_reflns_av_sigmaI/netI 0.0245
_diffrn_reflns_limit_h_max 9
_diffrn_reflns_limit_h_min -7
_diffrn_reflns_limit_k_max 13
_diffrn_reflns_limit_k_min -16
_diffrn_reflns_limit_l_max 12
_diffrn_reflns_limit_l_min -13
_diffrn_reflns_number 5600
_diffrn_reflns_theta_full 27.73
_diffrn_reflns_theta_max 27.73
_diffrn_reflns_theta_min 2.56
_diffrn_standards_decay_% 0
_diffrn_standards_interval_count 0
_diffrn_standards_interval_time 0
_diffrn_standards_number 0
_exptl_absorpt_coefficient_mu 6.858
_exptl_absorpt_correction_T_max 0.7663
_exptl_absorpt_correction_T_min 0.3176
_exptl_absorpt_correction_type empirical
_exptl_absorpt_process_details sadabs
_exptl_crystal_colour colorless
_exptl_crystal_density_diffrn 2.839
_exptl_crystal_density_method 'not measured'
_exptl_crystal_description block
_exptl_crystal_F_000 772
_exptl_crystal_size_max 0.22
_exptl_crystal_size_mid 0.11
_exptl_crystal_size_min 0.04
_refine_diff_density_max 0.967
_refine_diff_density_min -1.978
_refine_diff_density_rms 0.158
_refine_ls_extinction_method none
_refine_ls_goodness_of_fit_ref 1.099
_refine_ls_hydrogen_treatment constr
_refine_ls_matrix_type full
_refine_ls_number_parameters 145
_refine_ls_number_reflns 2215
_refine_ls_number_restraints 0
_refine_ls_restrained_S_all 1.099
_refine_ls_R_factor_all 0.0255
_refine_ls_R_factor_gt 0.0243
_refine_ls_shift/su_max 0.011
_refine_ls_shift/su_mean 0.002
_refine_ls_structure_factor_coef Fsqd
_refine_ls_weighting_details 'calc w=1/[\s^2^(Fo^2^)+(0.0267P)^2^+3.3123P] where P=(Fo^2^+2Fc^2^)/3'
_refine_ls_weighting_scheme calc
_refine_ls_wR_factor_gt 0.0589
_refine_ls_wR_factor_ref 0.0595
_reflns_number_gt 2120
_reflns_number_total 2215
_reflns_threshold_expression >2sigma(I)
_cod_data_source_file b814400a.txt
_cod_data_source_block 0320a
_cod_depositor_comments
;
The following automatic conversions were performed:
'_symmetry_cell_setting' value 'Monoclinic' changed to 'monoclinic'
according to '/home/saulius/struct/CIF-dictionaries/cif_core.dic'
dictionary named 'cif_core.dic' version 2.4.1 from 2010-06-29.

Automatic conversion script
Id: cif_fix_enum 1527 2010-12-29 10:47:43Z saulius 
;
_cod_original_sg_symbol_H-M P2(1)/c
_cod_database_code 7051627

loop_
_symmetry_equiv_pos_as_xyz
'x, y, z'
'-x, y+1/2, -z+1/2'
'-x, -y, -z'
'x, -y-1/2, z-1/2'

loop_
_atom_site_label
_atom_site_type_symbol
_atom_site_fract_x
_atom_site_fract_y
_atom_site_fract_z
_atom_site_U_iso_or_equiv
_atom_site_adp_type
_atom_site_occupancy
_atom_site_symmetry_multiplicity
_atom_site_calc_flag
_atom_site_refinement_flags
_atom_site_disorder_assembly
_atom_site_disorder_group
Eu1 Eu 0.83623(3) 0.093910(13) 0.717855(17) 0.00975(7) Uani 1 1 d . . .
P1 P 1.21135(13) -0.04897(7) 0.93108(9) 0.00948(18) Uani 1 1 d . . .
O1 O 1.3964(4) -0.0797(2) 0.8790(3) 0.0187(6) Uani 1 1 d . . .
H1A H 1.4071 -0.0438 0.8148 0.028 Uiso 1 1 calc R . .
O2 O 1.1276(4) 0.0487(2) 0.8680(3) 0.0154(6) Uani 1 1 d . . .
O3 O 1.2529(4) -0.0533(2) 1.0801(3) 0.0166(6) Uani 1 1 d . . .
O4 O 1.1562(4) -0.2477(2) 0.9264(3) 0.0145(5) Uani 1 1 d . . .
H4A H 1.1354 -0.2607 1.0010 0.022 Uiso 1 1 calc R . .
O5 O 0.9187(5) -0.0875(2) 0.6665(3) 0.0176(6) Uani 1 1 d . . .
O6 O 1.0386(4) -0.2454(2) 0.6694(3) 0.0175(6) Uani 1 1 d . . .
O7 O 0.6972(4) 0.0714(2) 0.4820(3) 0.0162(6) Uani 1 1 d . . .
O8 O 0.4665(4) 0.0090(2) 0.3275(3) 0.0206(6) Uani 1 1 d . . .
O9 O 1.1142(5) 0.1090(3) 0.6087(3) 0.0263(7) Uani 1 1 d . . .
H9A H 1.1850 0.0583 0.6249 0.039 Uiso 1 1 d R . .
H9B H 1.0813 0.1147 0.5261 0.039 Uiso 1 1 d R . .
O10 O 0.5602(5) 0.2053(3) 0.7203(4) 0.0376(9) Uani 1 1 d . . .
H10A H 0.4869 0.1766 0.7658 0.056 Uiso 1 1 d R . .
H10B H 0.5949 0.2612 0.7550 0.056 Uiso 1 1 d R . .
O1W O 0.3798(6) 0.2239(3) 0.9308(5) 0.0483(10) Uani 1 1 d . . .
H1WA H 0.3933 0.1990 1.0076 0.072 Uiso 1 1 d R . .
H1WB H 0.3888 0.2872 0.9362 0.072 Uiso 1 1 d R . .
C1 C 1.0560(5) -0.1573(3) 0.8765(4) 0.0105(7) Uani 1 1 d . . .
H1B H 0.9423 -0.1513 0.9156 0.013 Uiso 1 1 calc R . .
C2 C 1.0004(5) -0.1638(3) 0.7260(4) 0.0114(7) Uani 1 1 d . . .
C3 C 0.5476(5) 0.0244(3) 0.4448(4) 0.0129(7) Uani 1 1 d . . .

loop_
_atom_site_aniso_label
_atom_site_aniso_U_11
_atom_site_aniso_U_22
_atom_site_aniso_U_33
_atom_site_aniso_U_23
_atom_site_aniso_U_13
_atom_site_aniso_U_12
Eu1 0.00949(11) 0.01061(11) 0.00831(11) 0.00006(6) -0.00057(7) -0.00069(6)
P1 0.0083(4) 0.0114(4) 0.0082(4) -0.0001(3) 0.0001(3) -0.0014(3)
O1 0.0140(14) 0.0225(14) 0.0218(15) 0.0065(11) 0.0089(12) 0.0022(12)
O2 0.0149(14) 0.0114(12) 0.0180(14) 0.0012(10) -0.0022(11) 0.0005(11)
O3 0.0161(14) 0.0240(14) 0.0091(12) -0.0006(11) 0.0007(11) -0.0054(12)
O4 0.0220(15) 0.0111(12) 0.0095(12) 0.0024(9) 0.0001(11) 0.0009(11)
O5 0.0217(16) 0.0140(13) 0.0143(14) 0.0004(10) -0.0044(12) 0.0024(11)
O6 0.0266(16) 0.0130(13) 0.0118(13) -0.0019(10) 0.0003(12) 0.0030(11)
O7 0.0141(14) 0.0207(13) 0.0127(13) -0.0017(11) -0.0003(11) -0.0051(11)
O8 0.0173(15) 0.0335(16) 0.0096(13) 0.0006(11) -0.0010(11) -0.0113(13)
O9 0.0257(17) 0.0387(18) 0.0147(15) 0.0076(13) 0.0046(13) 0.0139(15)
O10 0.030(2) 0.0315(18) 0.055(2) 0.0129(17) 0.0188(18) 0.0108(16)
O1W 0.029(2) 0.047(2) 0.068(3) 0.001(2) 0.006(2) 0.0008(19)
C1 0.0105(17) 0.0115(16) 0.0092(16) -0.0004(13) 0.0008(13) -0.0020(13)
C2 0.0083(16) 0.0127(16) 0.0118(17) -0.0011(13) -0.0016(14) -0.0034(14)
C3 0.0124(18) 0.0153(17) 0.0105(17) -0.0006(13) 0.0007(14) 0.0005(14)

loop_
_atom_type_symbol
_atom_type_description
_atom_type_scat_dispersion_real
_atom_type_scat_dispersion_imag
_atom_type_scat_source
C C 0.0033 0.0016 'International Tables Vol C Tables 4.2.6.8 and 6.1.1.4'
H H 0.0000 0.0000 'International Tables Vol C Tables 4.2.6.8 and 6.1.1.4'
O O 0.0106 0.0060 'International Tables Vol C Tables 4.2.6.8 and 6.1.1.4'
P P 0.1023 0.0942 'International Tables Vol C Tables 4.2.6.8 and 6.1.1.4'
Eu Eu -0.1578 3.6682 'International Tables Vol C Tables 4.2.6.8 and 6.1.1.4'

loop_
_geom_angle_atom_site_label_1
_geom_angle_atom_site_label_2
_geom_angle_atom_site_label_3
_geom_angle
_geom_angle_site_symmetry_1
_geom_angle_site_symmetry_3
_geom_angle_publ_flag
O3 Eu1 O2 74.73(10) 3_757 . ?
O3 Eu1 O7 135.34(10) 3_757 . ?
O2 Eu1 O7 137.73(10) . . ?
O3 Eu1 O10 76.72(11) 3_757 . ?
O2 Eu1 O10 137.88(12) . . ?
O7 Eu1 O10 83.85(12) . . ?
O3 Eu1 O9 142.57(11) 3_757 . ?
O2 Eu1 O9 67.85(10) . . ?
O7 Eu1 O9 77.83(10) . . ?
O10 Eu1 O9 132.87(11) . . ?
O3 Eu1 O6 85.33(9) 3_757 2_756 ?
O2 Eu1 O6 73.34(9) . 2_756 ?
O7 Eu1 O6 127.28(9) . 2_756 ?
O10 Eu1 O6 74.08(12) . 2_756 ?
O9 Eu1 O6 83.32(11) . 2_756 ?
O3 Eu1 O5 94.87(10) 3_757 . ?
O2 Eu1 O5 72.15(9) . . ?
O7 Eu1 O5 75.73(10) . . ?
O10 Eu1 O5 140.93(12) . . ?
O9 Eu1 O5 74.87(11) . . ?
O6 Eu1 O5 144.10(10) 2_756 . ?
O3 Eu1 O8 70.85(9) 3_757 3_656 ?
O2 Eu1 O8 127.13(10) . 3_656 ?
O7 Eu1 O8 64.68(9) . 3_656 ?
O10 Eu1 O8 69.01(12) . 3_656 ?
O9 Eu1 O8 134.76(11) . 3_656 ?
O6 Eu1 O8 139.56(10) 2_756 3_656 ?
O5 Eu1 O8 72.18(11) . 3_656 ?
O3 Eu1 O4 137.31(9) 3_757 2_756 ?
O2 Eu1 O4 116.89(9) . 2_756 ?
O7 Eu1 O4 64.99(9) . 2_756 ?
O10 Eu1 O4 68.35(11) . 2_756 ?
O9 Eu1 O4 64.54(10) . 2_756 ?
O6 Eu1 O4 62.43(9) 2_756 2_756 ?
O5 Eu1 O4 127.73(9) . 2_756 ?
O8 Eu1 O4 115.70(10) 3_656 2_756 ?
O3 P1 O2 117.22(17) . . ?
O3 P1 O1 107.89(17) . . ?
O2 P1 O1 111.77(16) . . ?
O3 P1 C1 106.14(16) . . ?
O2 P1 C1 110.37(17) . . ?
O1 P1 C1 102.27(17) . . ?
P1 O1 H1A 109.5 . . ?
P1 O2 Eu1 135.01(16) . . ?
P1 O3 Eu1 150.57(18) . 3_757 ?
C1 O4 Eu1 121.9(2) . 2_746 ?
C1 O4 H4A 109.5 . . ?
Eu1 O4 H4A 113.4 2_746 . ?
C2 O5 Eu1 138.8(2) . . ?
C2 O6 Eu1 126.2(2) . 2_746 ?
C3 O7 Eu1 122.5(2) . . ?
C3 O8 Eu1 119.9(2) . 3_656 ?
Eu1 O9 H9A 111.5 . . ?
Eu1 O9 H9B 110.9 . . ?
H9A O9 H9B 108.7 . . ?
Eu1 O10 H10A 109.3 . . ?
Eu1 O10 H10B 109.8 . . ?
H10A O10 H10B 108.9 . . ?
H1WA O1W H1WB 109.3 . . ?
O4 C1 C2 109.7(3) . . ?
O4 C1 P1 106.7(2) . . ?
C2 C1 P1 112.7(2) . . ?
O4 C1 H1B 109.2 . . ?
C2 C1 H1B 109.2 . . ?
P1 C1 H1B 109.2 . . ?
O5 C2 O6 124.7(3) . . ?
O5 C2 C1 117.3(3) . . ?
O6 C2 C1 118.0(3) . . ?
O7 C3 O8 127.1(3) . . ?
O7 C3 C3 117.1(4) . 3_656 ?
O8 C3 C3 115.8(4) . 3_656 ?

loop_
_geom_bond_atom_site_label_1
_geom_bond_atom_site_label_2
_geom_bond_distance
_geom_bond_site_symmetry_2
_geom_bond_publ_flag
Eu1 O3 2.330(3) 3_757 ?
Eu1 O2 2.439(3) . ?
Eu1 O7 2.449(3) . ?
Eu1 O10 2.472(3) . ?
Eu1 O9 2.476(3) . ?
Eu1 O6 2.480(3) 2_756 ?
Eu1 O5 2.518(3) . ?
Eu1 O8 2.537(3) 3_656 ?
Eu1 O4 2.542(3) 2_756 ?
P1 O3 1.495(3) . ?
P1 O2 1.503(3) . ?
P1 O1 1.579(3) . ?
P1 C1 1.827(4) . ?
O1 H1A 0.8200 . ?
O3 Eu1 2.330(3) 3_757 ?
O4 C1 1.428(4) . ?
O4 Eu1 2.542(3) 2_746 ?
O4 H4A 0.8200 . ?
O5 C2 1.256(4) . ?
O6 C2 1.265(4) . ?
O6 Eu1 2.480(3) 2_746 ?
O7 C3 1.241(5) . ?
O8 C3 1.249(5) . ?
O8 Eu1 2.537(3) 3_656 ?
O9 H9A 0.8345 . ?
O9 H9B 0.8357 . ?
O10 H10A 0.8526 . ?
O10 H10B 0.8292 . ?
O1W H1WA 0.8374 . ?
O1W H1WB 0.8284 . ?
C1 C2 1.516(5) . ?
C1 H1B 0.9800 . ?
C3 C3 1.559(7) 3_656 ?
